data_4306533
loop_
_publ_author_name
'Shin Hei Choi'
'Kibong Kim'
'June Jeon'
'Bhupal Meka'
'Daniela Bucella'
'Keliang Pang'
'Snehadrinarayan Khatua'
'Junseong Lee'
'David G. Churchill'

_publ_section_title
;
Optical Effects of S-Oxidation and Mn+ Binding in meso-Thienyl Dipyrrin
Systems and of Stepwise Bromination of
4,4-Difluoro-8-(2,5-dibromo-3-thienyl)-4-bora-3a,4a-diaza-s-indacene
;
_journal_name_full 'Inorganic Chemistry'
_journal_page_first 11071
_journal_page_last 11083
_journal_paper_doi 10.1021/ic801354y
_journal_volume 47
_journal_year 2008
_chemical_formula_sum 'C13.5 H B Br8 Cl F2 N2 S'
_chemical_formula_weight 946.76
_chemical_name_systematic
; 
 ? 
;
_space_group_IT_number 2
_symmetry_cell_setting triclinic
_symmetry_space_group_name_Hall '-P 1'
_symmetry_space_group_name_H-M 'P -1'
_atom_sites_solution_hydrogens geom
_atom_sites_solution_primary direct
_atom_sites_solution_secondary difmap
_audit_creation_method SHELXL-97
_cell_angle_alpha 111.075(14)
_cell_angle_beta 99.542(14)
_cell_angle_gamma 104.441(10)
_cell_formula_units_Z 2
_cell_length_a 8.844(5)
_cell_length_b 11.556(7)
_cell_length_c 12.998(11)
_cell_measurement_temperature 296(2)
_cell_volume 1151.4(14)
_computing_structure_refinement 'SHELXL-97 (Sheldrick, 1997)'
_computing_structure_solution 'SHELXS-97 (Sheldrick, 1990)'
_diffrn_ambient_temperature 296(2)
_diffrn_measured_fraction_theta_full 0.886
_diffrn_measured_fraction_theta_max 0.886
_diffrn_radiation_monochromator graphite
_diffrn_radiation_source 'fine-focus sealed tube'
_diffrn_radiation_type MoK\a
_diffrn_radiation_wavelength 0.71073
_diffrn_reflns_av_R_equivalents 0.1208
_diffrn_reflns_av_sigmaI/netI 0.2502
_diffrn_reflns_limit_h_max 10
_diffrn_reflns_limit_h_min -11
_diffrn_reflns_limit_k_max 14
_diffrn_reflns_limit_k_min -14
_diffrn_reflns_limit_l_max 16
_diffrn_reflns_limit_l_min -16
_diffrn_reflns_number 7674
_diffrn_reflns_theta_full 27.40
_diffrn_reflns_theta_max 27.40
_diffrn_reflns_theta_min 3.22
_exptl_absorpt_coefficient_mu 14.160
_exptl_crystal_density_diffrn 2.731
_exptl_crystal_density_method 'not measured'
_exptl_crystal_F_000 864
_refine_diff_density_max 1.211
_refine_diff_density_min -0.922
_refine_diff_density_rms 0.237
_refine_ls_extinction_coef 0.0066(9)
_refine_ls_extinction_expression Fc^*^=kFc[1+0.001xFc^2^\l^3^/sin(2\q)]^-1/4^
_refine_ls_extinction_method SHELXL
_refine_ls_goodness_of_fit_ref 1.046
_refine_ls_hydrogen_treatment mixed
_refine_ls_matrix_type full
_refine_ls_number_parameters 258
_refine_ls_number_reflns 4640
_refine_ls_number_restraints 0
_refine_ls_restrained_S_all 1.046
_refine_ls_R_factor_all 0.2620
_refine_ls_R_factor_gt 0.0921
_refine_ls_shift/su_max 0.241
_refine_ls_shift/su_mean 0.012
_refine_ls_structure_factor_coef Fsqd
_refine_ls_weighting_details 'calc w=1/[\s^2^(Fo^2^)+(0.0720P)^2^+0.0000P] where P=(Fo^2^+2Fc^2^)/3'
_refine_ls_weighting_scheme calc
_refine_ls_wR_factor_gt 0.1917
_refine_ls_wR_factor_ref 0.2389
_reflns_number_gt 1500
_reflns_number_total 4640
_reflns_threshold_expression >2sigma(I)
_cod_data_source_file ic801354y_si_004.cif
_cod_data_source_block dave18
_cod_original_cell_volume 1151.3(14)
_cod_original_formula_sum 'C13.50 H B Br8 Cl F2 N2 S'
_cod_database_code 4306533

loop_
_symmetry_equiv_pos_as_xyz
'x, y, z'
'-x, -y, -z'

loop_
_atom_site_label
_atom_site_type_symbol
_atom_site_fract_x
_atom_site_fract_y
_atom_site_fract_z
_atom_site_U_iso_or_equiv
_atom_site_adp_type
_atom_site_occupancy
_atom_site_symmetry_multiplicity
_atom_site_calc_flag
_atom_site_refinement_flags
_atom_site_disorder_assembly
_atom_site_disorder_group
B1 B 1.656(2) 0.403(3) 0.4084(17) 0.054(7) Uani 1 1 d . . .
F1 F 1.7032(10) 0.4441(11) 0.5257(7) 0.062(3) Uani 1 1 d . . .
F2 F 1.7663(11) 0.3532(10) 0.3605(8) 0.056(3) Uani 1 1 d . . .
N1 N 1.6267(15) 0.5092(16) 0.3766(11) 0.038(4) Uani 1 1 d . . .
N2 N 1.4867(16) 0.2905(16) 0.3599(12) 0.044(4) Uani 1 1 d . . .
C1 C 1.739(2) 0.626(2) 0.4081(14) 0.047(5) Uani 1 1 d . . .
C2 C 1.683(2) 0.700(2) 0.3568(16) 0.055(6) Uani 1 1 d . . .
C3 C 1.520(2) 0.622(2) 0.2905(13) 0.041(5) Uani 1 1 d . . .
C4 C 1.4908(19) 0.503(2) 0.2987(13) 0.041(5) Uani 1 1 d . . .
C5 C 1.3507(17) 0.387(2) 0.2570(14) 0.039(5) Uani 1 1 d . . .
C6 C 1.351(2) 0.286(2) 0.2895(13) 0.045(5) Uani 1 1 d . . .
C7 C 1.221(2) 0.158(2) 0.2529(15) 0.049(5) Uani 1 1 d . . .
C8 C 1.289(2) 0.097(2) 0.3105(17) 0.059(6) Uani 1 1 d . . .
C9 C 1.451(2) 0.180(3) 0.3729(14) 0.056(6) Uani 1 1 d . . .
C10 C 1.2026(17) 0.3822(18) 0.1797(13) 0.041(5) Uani 1 1 d . . .
C11 C 1.1742(19) 0.3372(19) 0.0688(14) 0.047(5) Uani 1 1 d . . .
C12 C 0.9571(18) 0.410(2) 0.1269(13) 0.051(5) Uani 1 1 d . . .
C13 C 1.0792(19) 0.4278(19) 0.2164(14) 0.053(6) Uani 1 1 d . . .
H13 H 1.0807 0.4662 0.2931 0.064 Uiso 1 1 calc R . .
S1 S 0.9963(5) 0.3431(6) -0.0001(4) 0.0572(15) Uani 1 1 d . . .
Br1 Br 1.9464(3) 0.6798(3) 0.4973(2) 0.0941(10) Uani 1 1 d . . .
Br2 Br 1.7894(3) 0.8664(2) 0.3722(2) 0.0823(8) Uani 1 1 d . . .
Br3 Br 1.3895(3) 0.6754(3) 0.2056(2) 0.0850(9) Uani 1 1 d . . .
Br4 Br 1.0177(3) 0.1000(3) 0.1671(3) 0.1265(12) Uani 1 1 d . . .
Br5 Br 1.1843(3) -0.0648(3) 0.3033(2) 0.0888(9) Uani 1 1 d . . .
Br6 Br 1.5907(3) 0.1366(3) 0.4591(3) 0.1146(11) Uani 1 1 d . . .
Br7 Br 1.3127(2) 0.2793(3) -0.01908(17) 0.0785(9) Uani 1 1 d . . .
Br8 Br 0.7679(2) 0.4481(3) 0.13016(18) 0.0805(9) Uani 1 1 d . . .
C20 C 0.521(5) 0.045(4) -0.113(3) 0.060(11) Uiso 0.50 1 d P . .
Cl1 Cl 0.650(4) 0.062(3) -0.021(3) 0.232(11) Uiso 0.50 1 d P . .
Cl2 Cl 0.395(7) -0.074(6) -0.135(5) 0.41(3) Uiso 0.50 1 d P . .

loop_
_atom_site_aniso_label
_atom_site_aniso_U_11
_atom_site_aniso_U_22
_atom_site_aniso_U_33
_atom_site_aniso_U_23
_atom_site_aniso_U_13
_atom_site_aniso_U_12
B1 0.034(12) 0.08(2) 0.025(12) 0.008(12) -0.001(9) 0.007(13)
F1 0.047(6) 0.104(9) 0.021(5) 0.016(5) 0.007(4) 0.021(6)
F2 0.049(6) 0.086(8) 0.060(7) 0.040(6) 0.028(5) 0.046(6)
N1 0.016(7) 0.051(11) 0.041(8) 0.016(8) -0.003(6) 0.016(8)
N2 0.034(9) 0.049(11) 0.043(9) 0.021(8) 0.004(7) 0.005(8)
C1 0.044(11) 0.069(16) 0.035(10) 0.019(10) 0.002(8) 0.043(12)
C2 0.045(11) 0.059(15) 0.046(12) -0.001(11) 0.022(9) 0.020(11)
C3 0.042(11) 0.051(14) 0.026(9) 0.004(9) 0.003(8) 0.034(10)
C4 0.034(10) 0.065(16) 0.028(9) 0.006(10) 0.007(7) 0.045(11)
C5 0.012(8) 0.065(14) 0.038(10) 0.015(10) 0.010(7) 0.016(9)
C6 0.039(11) 0.062(15) 0.020(9) 0.006(10) 0.003(8) 0.016(11)
C7 0.047(11) 0.067(15) 0.053(12) 0.041(11) 0.026(9) 0.023(11)
C8 0.067(14) 0.059(16) 0.064(14) 0.030(12) 0.033(11) 0.027(12)
C9 0.022(10) 0.12(2) 0.038(11) 0.042(13) 0.015(8) 0.022(12)
C10 0.023(8) 0.068(14) 0.028(10) 0.018(9) 0.000(7) 0.018(9)
C11 0.034(9) 0.072(15) 0.037(11) 0.016(10) 0.006(8) 0.033(9)
C12 0.022(8) 0.113(17) 0.032(10) 0.033(10) 0.010(7) 0.041(10)
C13 0.036(10) 0.097(17) 0.027(10) 0.016(10) 0.016(8) 0.034(11)
S1 0.036(2) 0.107(5) 0.028(2) 0.021(3) 0.0061(19) 0.036(3)
Br1 0.0522(14) 0.119(2) 0.0785(17) 0.0205(15) -0.0031(11) 0.0208(14)
Br2 0.0668(15) 0.0675(18) 0.0926(17) 0.0223(13) 0.0172(12) 0.0103(13)
Br3 0.0728(15) 0.104(2) 0.0811(17) 0.0422(15) 0.0061(12) 0.0387(14)
Br4 0.0794(18) 0.143(3) 0.118(2) 0.042(2) -0.0067(16) 0.0143(18)
Br5 0.0962(18) 0.076(2) 0.0814(17) 0.0297(14) 0.0230(14) 0.0151(14)
Br6 0.105(2) 0.150(3) 0.120(2) 0.082(2) 0.0282(18) 0.059(2)
Br7 0.0627(13) 0.129(2) 0.0473(12) 0.0183(13) 0.0222(10) 0.0609(14)
Br8 0.0512(12) 0.170(3) 0.0557(13) 0.0590(15) 0.0284(10) 0.0691(15)

loop_
_atom_type_symbol
_atom_type_description
_atom_type_scat_dispersion_real
_atom_type_scat_dispersion_imag
_atom_type_scat_source
C C 0.0033 0.0016 'International Tables Vol C Tables 4.2.6.8 and 6.1.1.4'
H H 0.0000 0.0000 'International Tables Vol C Tables 4.2.6.8 and 6.1.1.4'
N N 0.0061 0.0033 'International Tables Vol C Tables 4.2.6.8 and 6.1.1.4'
B B 0.0013 0.0007 'International Tables Vol C Tables 4.2.6.8 and 6.1.1.4'
S S 0.1246 0.1234 'International Tables Vol C Tables 4.2.6.8 and 6.1.1.4'
Br Br -0.2901 2.4595 'International Tables Vol C Tables 4.2.6.8 and 6.1.1.4'
F F 0.0171 0.0103 'International Tables Vol C Tables 4.2.6.8 and 6.1.1.4'
Cl Cl 0.1484 0.1585 'International Tables Vol C Tables 4.2.6.8 and 6.1.1.4'

loop_
_geom_angle_atom_site_label_1
_geom_angle_atom_site_label_2
_geom_angle_atom_site_label_3
_geom_angle
_geom_angle_site_symmetry_1
_geom_angle_site_symmetry_3
_geom_angle_publ_flag
F1 B1 F2 109.9(17) . . ?
F1 B1 N1 111.9(18) . . ?
F2 B1 N1 113.2(17) . . ?
F1 B1 N2 107.4(15) . . ?
F2 B1 N2 108.5(17) . . ?
N1 B1 N2 105.5(16) . . ?
C1 N1 C4 106.4(15) . . ?
C1 N1 B1 124.2(14) . . ?
C4 N1 B1 128.9(16) . . ?
C9 N2 C6 107.1(15) . . ?
C9 N2 B1 127.4(16) . . ?
C6 N2 B1 125.4(18) . . ?
N1 C1 C2 111.9(15) . . ?
N1 C1 Br1 125.2(14) . . ?
C2 C1 Br1 122.6(17) . . ?
C1 C2 C3 105.4(18) . . ?
C1 C2 Br2 129.0(15) . . ?
C3 C2 Br2 125.5(17) . . ?
C4 C3 C2 106.7(16) . . ?
C4 C3 Br3 129.8(13) . . ?
C2 C3 Br3 123.3(17) . . ?
C3 C4 N1 109.3(16) . . ?
C3 C4 C5 134.4(16) . . ?
N1 C4 C5 115.8(18) . . ?
C6 C5 C4 121.8(16) . . ?
C6 C5 C10 121.6(16) . . ?
C4 C5 C10 116.5(17) . . ?
N2 C6 C5 121.3(17) . . ?
N2 C6 C7 109.8(18) . . ?
C5 C6 C7 128.8(16) . . ?
C8 C7 C6 103.6(17) . . ?
C8 C7 Br4 126.0(16) . . ?
C6 C7 Br4 130.1(15) . . ?
C7 C8 C9 107.5(18) . . ?
C7 C8 Br5 124.7(16) . . ?
C9 C8 Br5 127.8(18) . . ?
N2 C9 C8 112.0(17) . . ?
N2 C9 Br6 124.9(14) . . ?
C8 C9 Br6 123.1(19) . . ?
C11 C10 C13 111.7(14) . . ?
C11 C10 C5 123.2(14) . . ?
C13 C10 C5 125.1(14) . . ?
C10 C11 S1 114.1(12) . . ?
C10 C11 Br7 127.3(12) . . ?
S1 C11 Br7 118.5(9) . . ?
C13 C12 S1 111.5(11) . . ?
C13 C12 Br8 128.8(12) . . ?
S1 C12 Br8 119.7(8) . . ?
C12 C13 C10 112.4(14) . . ?
C12 S1 C11 90.3(8) . . ?
Cl2 C20 Cl1 105(4) . . ?
C20 Cl1 Cl2 119(3) . 2_655 ?
C20 Cl1 Cl2 37(2) . . ?
Cl2 Cl1 Cl2 96(2) 2_655 . ?
C20 Cl2 Cl1 108(4) . 2_655 ?
C20 Cl2 Cl1 37(2) . . ?
Cl1 Cl2 Cl1 84(2) 2_655 . ?

loop_
_geom_bond_atom_site_label_1
_geom_bond_atom_site_label_2
_geom_bond_distance
_geom_bond_site_symmetry_2
_geom_bond_publ_flag
B1 F1 1.38(2) . ?
B1 F2 1.38(2) . ?
B1 N1 1.49(3) . ?
B1 N2 1.57(2) . ?
N1 C1 1.33(2) . ?
N1 C4 1.408(18) . ?
N2 C9 1.31(2) . ?
N2 C6 1.36(2) . ?
C1 C2 1.39(2) . ?
C1 Br1 1.818(17) . ?
C2 C3 1.42(2) . ?
C2 Br2 1.83(2) . ?
C3 C4 1.38(2) . ?
C3 Br3 1.828(18) . ?
C4 C5 1.44(2) . ?
C5 C6 1.38(2) . ?
C5 C10 1.49(2) . ?
C6 C7 1.48(2) . ?
C7 C8 1.37(2) . ?
C7 Br4 1.765(18) . ?
C8 C9 1.42(2) . ?
C8 Br5 1.83(2) . ?
C9 Br6 1.816(19) . ?
C10 C11 1.30(2) . ?
C10 C13 1.41(2) . ?
C11 S1 1.706(16) . ?
C11 Br7 1.890(16) . ?
C12 C13 1.36(2) . ?
C12 S1 1.687(16) . ?
C12 Br8 1.838(15) . ?
C20 Cl2 1.43(6) . ?
C20 Cl1 1.43(4) . ?
Cl1 Cl2 2.09(7) 2_655 ?
Cl1 Cl2 2.28(6) . ?
Cl2 Cl1 2.09(7) 2_655 ?
